data_4089545
loop_
_publ_author_name
'Zabula, Alexander V.'
'Rogachev, Andrey Yu.'
'Guzei, Ilia A.'
'West, Robert'

_publ_section_title
;
 Silicon in a Negatively Charged Shell: Anions of Spirosilabifluorene
;
_journal_issue 13
_journal_name_full Organometallics
_journal_page_first 3760
_journal_paper_doi 10.1021/om400419a
_journal_volume 32
_journal_year 2013
_chemical_formula_moiety 'C64 H64 K4 O4 Si2'
_chemical_formula_sum 'C64 H64 K4 O4 Si2'
_chemical_formula_weight 1109.73
_space_group_crystal_system monoclinic
_space_group_IT_number 14
_space_group_name_Hall '-P 2ybc'
_space_group_name_H-M_alt 'P 1 21/c 1'
_atom_sites_solution_hydrogens geom
_audit_creation_date 2012-12-13
_audit_creation_method
;
  Olex2 1.2-dev
  (compiled Dec  4 2012 21:23:29, GUI svn.r4385)
;
_cell_angle_alpha 90
_cell_angle_beta 113.469(15)
_cell_angle_gamma 90
_cell_formula_units_Z 4
_cell_length_a 23.193(7)
_cell_length_b 10.599(3)
_cell_length_c 24.462(8)
_cell_measurement_reflns_used 9965
_cell_measurement_temperature 100
_cell_measurement_theta_max 29.352
_cell_measurement_theta_min 2.554
_cell_volume 5516(3)
_computing_cell_refinement 'SAINT+ Ver. 7.68A (Bruker-AXS, 2009)'
_computing_data_collection 'APEX2 Ver. 2012.14-3 (Bruker-AXS, 2012)'
_computing_data_reduction 'SAINT+ Ver. 7.68A'
_computing_molecular_graphics
;
O. V. Dolomanov, L. J. Bourhis, R. J. Gildea, J. A. K. Howard and H. Puschmann,
OLEX2: a complete structure solution, refinement and analysis program.
J. Appl. Cryst. (2009). 42, 339-341.
;
_computing_publication_material
;
O. V. Dolomanov, L. J. Bourhis, R. J. Gildea, J. A. K. Howard and H. Puschmann,
OLEX2: a complete structure solution, refinement and analysis program.
J. Appl. Cryst. (2009). 42, 339-341.
;
_computing_structure_refinement SHELXTL
_computing_structure_solution 'SHELXTL (Sheldrick, 2008-2012)'
_diffrn_ambient_temperature 99.99
_diffrn_detector_area_resol_mean 7.9
_diffrn_detector_type 'CCD area detector'
_diffrn_measured_fraction_theta_full 0.998
_diffrn_measured_fraction_theta_max 0.998
_diffrn_measurement_device 'three-circle diffractometer'
_diffrn_measurement_device_type 'Bruker SMART APEX2 area detector'
_diffrn_measurement_method '0.5\% \w and 0.5\% \f scans'
_diffrn_radiation_collimation 'focusing mirrors'
_diffrn_radiation_monochromator 'mirror optics'
_diffrn_radiation_probe x-ray
_diffrn_radiation_type 'Mo K\a'
_diffrn_radiation_wavelength 0.71073
_diffrn_radiation_xray_symbol K-L~3~
_diffrn_reflns_av_R_equivalents 0.0530
_diffrn_reflns_av_unetI/netI 0.0279
_diffrn_reflns_Laue_measured_fraction_full 0.998
_diffrn_reflns_Laue_measured_fraction_max 0.998
_diffrn_reflns_limit_h_max 32
_diffrn_reflns_limit_h_min -32
_diffrn_reflns_limit_k_max 14
_diffrn_reflns_limit_k_min -14
_diffrn_reflns_limit_l_max 32
_diffrn_reflns_limit_l_min -33
_diffrn_reflns_number 143180
_diffrn_reflns_point_group_measured_fraction_full 0.998
_diffrn_reflns_point_group_measured_fraction_max 0.998
_diffrn_reflns_theta_full 25.000
_diffrn_reflns_theta_max 29.422
_diffrn_reflns_theta_min 1.681
_diffrn_source 'microfocus sealed X-ray tube'
_diffrn_source_type 'Incoatec I\ms'
_diffrn_standards_number 0
_exptl_absorpt_coefficient_mu 0.415
_exptl_absorpt_correction_T_max 0.8039
_exptl_absorpt_correction_T_min 0.7686
_exptl_absorpt_correction_type multi-scan
_exptl_absorpt_process_details
;
SADABS-2012/1 (Bruker,2012) was used for absorption correction.
wR2(int) was 0.0658 before and 0.0551 after correction.
The Ratio of minimum to maximum transmission is 0.9561.
The \l/2 correction factor is Not present.
;
_exptl_crystal_colour brown
_exptl_crystal_colour_primary brown
_exptl_crystal_density_diffrn 1.336
_exptl_crystal_density_method 'not measured'
_exptl_crystal_description block
_exptl_crystal_F_000 2336
_exptl_crystal_size_max 0.169
_exptl_crystal_size_mid 0.107
_exptl_crystal_size_min 0.076
_refine_diff_density_max 0.889
_refine_diff_density_min -0.919
_refine_diff_density_rms 0.061
_refine_ls_extinction_method none
_refine_ls_goodness_of_fit_ref 1.010
_refine_ls_hydrogen_treatment constr
_refine_ls_matrix_type full
_refine_ls_number_parameters 708
_refine_ls_number_reflns 15236
_refine_ls_number_restraints 48
_refine_ls_restrained_S_all 1.015
_refine_ls_R_factor_all 0.0564
_refine_ls_R_factor_gt 0.0388
_refine_ls_shift/su_max 0.002
_refine_ls_shift/su_mean 0.000
_refine_ls_structure_factor_coef Fsqd
_refine_ls_weighting_details
;
 w=1/[\s^2^(Fo^2^)+(0.0388P)^2^+4.7372P]
 where P=(Fo^2^+2Fc^2^)/3
;
_refine_ls_weighting_scheme calc
_refine_ls_wR_factor_gt 0.0914
_refine_ls_wR_factor_ref 0.1020
_reflns_Friedel_coverage 0.000
_reflns_number_gt 11846
_reflns_number_total 15236
_reflns_threshold_expression 'I > 2\s(I)'
_cod_data_source_file om400419a_si_002.cif
_cod_data_source_block compound_4
_cod_depositor_comments
;
The following automatic conversions were performed:

data name '_iucr_refine_instruction_details' was replaced with
'_iucr_refine_instructions_details' as specified in the replacement
file 'data/replacement-values/replacement_tags.lst'.

Automatic conversion script
Id: cif_correct_tags 9268 2022-04-12 08:56:07Z antanas 
;
_cod_database_code 4089545
_olex2_refinement_description
;
1. Fixed Uiso
 At 1.2 times of:
  H29 of C29, H28 of C28, H27 of C27, H26 of C26, H23 of C23, H22 of C22, H21
  of C21, H20 of C20, H17 of C17, H16 of C16, H15 of C15, H14 of C14, H11 of
  C11, H10 of C10, H9 of C9, H8 of C8, H5 of C5, H4 of C4, H3 of C3, H2 of C2,
  H32 of C32, H33 of C33, H34 of C34, H35 of C35, H38 of C38, H39 of C39, H40
  of C40, H41 of C41, H44 of C44, H45 of C45, H46 of C46, H47 of C47, {H49A,
  H49B} of C49, {H50A,H50B,H50C,H50D} of C50, {H51A,H51B} of C51, {H1,H52} of
  C52, {H53A,H53B} of C53, {H54A,H54B} of C54, {H55A,H55B} of C55, {H56A,H56B}
  of C56, {H53C,H53D} of C53A, {H54C,H54D} of C54A, {H55C,H55D} of C55A, {H56C,
  H56D} of C56A, {H57A,H57B} of C57, {H58A,H58B} of C58, {H59A,H59B} of C59,
  {H60A,H60B} of C60, {H61A,H61B} of C61, {H62A,H62B} of C62, {H63A,H63B} of
  C63, {H64A,H64B} of C64, {H51C,H51D} of C51A, {H52A,H52B} of C52A
2. Restrained distances
 O1-C49 ~ O1-C52A ~ O1-C52 ~ O2A-C56A ~ O2A-C53A ~ O2-C53 ~ O2-C56
 with sigma of 0.01
 C50-C49 ~ C52-C51 ~ C52A-C51A ~ C54-C53 ~ C56-C55 ~ C54A-C53A ~ C56A-C55A
 with sigma of 0.01
 C55-C54 ~ C55A-C54A ~ C51-C50 ~ C51A-C50
 with sigma of 0.01
3. Uiso/Uaniso restraints and constraints
Uanis(C52) = Uanis(C52A)
Uanis(C51) = Uanis(C51A)
Uanis(C53A) = Uanis(C53)
Uanis(O2A) = Uanis(O2)
4. Others
 Sof(O2)=Sof(C53)=Sof(H53A)=Sof(H53B)=Sof(C54)=Sof(H54A)=Sof(H54B)=Sof(C55)=
 Sof(H55A)=Sof(H55B)=Sof(C56)=Sof(H56A)=Sof(H56B)=1-Sof(C53)=1-Sof(C53)=1-
 Sof(C53)=1-Sof(C53)=1-Sof(C53)=1-Sof(C53)=1-Sof(C53)=1-Sof(C53)=1-Sof(C53)=1-
 Sof(C53)=1-Sof(C53)=1-Sof(C53)=1-Sof(C53)
 Sof(H50A)=Sof(H50B)=1-Sof(H50B)=1-Sof(H50B)=Sof(C51)=Sof(H51A)=Sof(H51B)=
 Sof(C52)=Sof(H1)=Sof(H52)=1-Sof(H50B)=1-Sof(H50B)=1-Sof(H50B)=1-Sof(H50B)=1-
 Sof(H50B)=1-Sof(H50B)
5.a Secondary CH2 refined with riding coordinates:
 C49(H49A,H49B), C50(H50A,H50B), C50(H50C,H50D), C51(H51A,H51B), C52(H1,H52),
 C53(H53A,H53B), C54(H54A,H54B), C55(H55A,H55B), C56(H56A,H56B), C53A(H53C,
 H53D), C54A(H54C,H54D), C55A(H55C,H55D), C56A(H56C,H56D), C57(H57A,H57B),
 C58(H58A,H58B), C59(H59A,H59B), C60(H60A,H60B), C61(H61A,H61B), C62(H62A,H62B),
  C63(H63A,H63B), C64(H64A,H64B), C51A(H51C,H51D), C52A(H52A,H52B)
5.b Aromatic/amide H refined with riding coordinates:
 C2(H2), C3(H3), C4(H4), C5(H5), C8(H8), C9(H9), C10(H10), C11(H11), C14(H14),
 C15(H15), C16(H16), C17(H17), C20(H20), C21(H21), C22(H22), C23(H23), C26(H26),
  C27(H27), C28(H28), C29(H29), C32(H32), C33(H33), C34(H34), C35(H35),
 C38(H38), C39(H39), C40(H40), C41(H41), C44(H44), C45(H45), C46(H46), C47(H47)
;
_shelx_estimated_absorpt_t_max 0.969
_shelx_estimated_absorpt_t_min 0.933
_shelx_space_group_comment
;
The symmetry employed for this shelxl refinement is uniquely defined
by the following loop, which should always be used as a source of
symmetry information in preference to the above space-group names.
They are only intended as comments.
;
_shelxl_version_number 2012-6

loop_
_space_group_symop_operation_xyz
'x, y, z'
'-x, y+1/2, -z+1/2'
'-x, -y, -z'
'x, -y-1/2, z-1/2'

loop_
_atom_site_label
_atom_site_type_symbol
_atom_site_fract_x
_atom_site_fract_y
_atom_site_fract_z
_atom_site_U_iso_or_equiv
_atom_site_adp_type
_atom_site_occupancy
_atom_site_site_symmetry_order
_atom_site_calc_flag
_atom_site_refinement_flags_posn
_atom_site_refinement_flags_adp
_atom_site_refinement_flags_occupancy
_atom_site_disorder_assembly
_atom_site_disorder_group
K1 K 0.34897(2) 0.33241(3) 0.27249(2) 0.02096(8) Uani 1 1 d . . . . .
K2 K 0.35016(2) 0.50710(4) 0.53979(2) 0.02860(9) Uani 1 1 d . . . . .
K3 K 0.13702(2) 0.49753(3) 0.45252(2) 0.01980(7) Uani 1 1 d . . . . .
K4 K 0.15419(2) 0.35794(3) 0.73107(2) 0.02154(8) Uani 1 1 d . . . . .
Si1 Si 0.24676(2) 0.37496(4) 0.37205(2) 0.01328(8) Uani 1 1 d . . . . .
C1 C 0.29943(7) 0.48151(14) 0.34958(7) 0.0154(3) Uani 1 1 d . . . . .
C2 C 0.28414(7) 0.56366(15) 0.30026(7) 0.0180(3) Uani 1 1 d . . . . .
H2 H 0.2412 0.5755 0.2747 0.022 Uiso 1 1 calc R U . . .
C3 C 0.32984(8) 0.62750(15) 0.28812(8) 0.0220(3) Uani 1 1 d . . . . .
H3 H 0.3180 0.6844 0.2555 0.026 Uiso 1 1 calc R U . . .
C4 C 0.39391(8) 0.60791(15) 0.32432(8) 0.0229(3) Uani 1 1 d . . . . .
H4 H 0.4253 0.6496 0.3153 0.027 Uiso 1 1 calc R U . . .
C5 C 0.41108(7) 0.52803(15) 0.37295(8) 0.0196(3) Uani 1 1 d . . . . .
H5 H 0.4543 0.5148 0.3971 0.024 Uiso 1 1 calc R U . . .
C6 C 0.36498(7) 0.46618(14) 0.38693(7) 0.0156(3) Uani 1 1 d . . . . .
C7 C 0.37625(7) 0.38334(15) 0.43745(7) 0.0161(3) Uani 1 1 d . . . . .
C8 C 0.43476(7) 0.36232(16) 0.48507(7) 0.0207(3) Uani 1 1 d . . . . .
H8 H 0.4713 0.4038 0.4856 0.025 Uiso 1 1 calc R U . . .
C9 C 0.43919(8) 0.28153(18) 0.53103(7) 0.0244(4) Uani 1 1 d . . . . .
H9 H 0.4787 0.2685 0.5631 0.029 Uiso 1 1 calc R U . . .
C10 C 0.38550(8) 0.21862(17) 0.53043(7) 0.0232(3) Uani 1 1 d . . . . .
H10 H 0.3887 0.1625 0.5618 0.028 Uiso 1 1 calc R U . . .
C11 C 0.32779(7) 0.23921(16) 0.48369(7) 0.0192(3) Uani 1 1 d . . . . .
H11 H 0.2918 0.1965 0.4837 0.023 Uiso 1 1 calc R U . . .
C12 C 0.32086(7) 0.32165(15) 0.43611(7) 0.0158(3) Uani 1 1 d . . . . .
C13 C 0.19553(7) 0.22896(14) 0.36031(6) 0.0149(3) Uani 1 1 d . . . . .
C14 C 0.21226(7) 0.09984(15) 0.36630(7) 0.0181(3) Uani 1 1 d . . . . .
H14 H 0.2555 0.0777 0.3827 0.022 Uiso 1 1 calc R U . . .
C15 C 0.16778(8) 0.00478(15) 0.34905(7) 0.0210(3) Uani 1 1 d . . . . .
H15 H 0.1807 -0.0810 0.3541 0.025 Uiso 1 1 calc R U . . .
C16 C 0.10327(8) 0.03515(15) 0.32397(7) 0.0204(3) Uani 1 1 d . . . . .
H16 H 0.0726 -0.0300 0.3113 0.025 Uiso 1 1 calc R U . . .
C17 C 0.08474(7) 0.16050(15) 0.31783(7) 0.0178(3) Uani 1 1 d . . . . .
H17 H 0.0413 0.1811 0.3014 0.021 Uiso 1 1 calc R U . . .
C18 C 0.12989(7) 0.25725(14) 0.33578(6) 0.0142(3) Uani 1 1 d . . . . .
C19 C 0.11633(7) 0.39174(15) 0.33127(7) 0.0149(3) Uani 1 1 d . . . . .
C20 C 0.05681(7) 0.44607(16) 0.31640(7) 0.0183(3) Uani 1 1 d . . . . .
H20 H 0.0211 0.3934 0.3076 0.022 Uiso 1 1 calc R U . . .
C21 C 0.04981(7) 0.57612(16) 0.31442(7) 0.0202(3) Uani 1 1 d . . . . .
H21 H 0.0096 0.6124 0.3053 0.024 Uiso 1 1 calc R U . . .
C22 C 0.10239(7) 0.65414(16) 0.32591(7) 0.0199(3) Uani 1 1 d . . . . .
H22 H 0.0974 0.7432 0.3233 0.024 Uiso 1 1 calc R U . . .
C23 C 0.16144(7) 0.60130(15) 0.34105(7) 0.0167(3) Uani 1 1 d . . . . .
H23 H 0.1965 0.6555 0.3491 0.020 Uiso 1 1 calc R U . . .
C24 C 0.17107(7) 0.46919(14) 0.34490(6) 0.0140(3) Uani 1 1 d . . . . .
Si2 Si 0.25111(2) 0.39863(4) 0.62609(2) 0.01254(8) Uani 1 1 d . . . . .
C25 C 0.32566(7) 0.49790(14) 0.65120(6) 0.0139(3) Uani 1 1 d . . . . .
C26 C 0.33341(7) 0.63027(15) 0.65055(7) 0.0168(3) Uani 1 1 d . . . . .
H26 H 0.2978 0.6831 0.6421 0.020 Uiso 1 1 calc R U . . .
C27 C 0.39134(8) 0.68544(15) 0.66189(7) 0.0200(3) Uani 1 1 d . . . . .
H27 H 0.3951 0.7747 0.6624 0.024 Uiso 1 1 calc R U . . .
C28 C 0.44464(7) 0.60899(15) 0.67269(7) 0.0190(3) Uani 1 1 d . . . . .
H28 H 0.4838 0.6465 0.6784 0.023 Uiso 1 1 calc R U . . .
C29 C 0.43944(7) 0.47913(15) 0.67488(7) 0.0169(3) Uani 1 1 d . . . . .
H29 H 0.4754 0.4276 0.6827 0.020 Uiso 1 1 calc R U . . .
C30 C 0.38145(7) 0.42285(14) 0.66565(6) 0.0141(3) Uani 1 1 d . . . . .
C31 C 0.37004(7) 0.28814(14) 0.66561(6) 0.0139(3) Uani 1 1 d . . . . .
C32 C 0.41648(7) 0.19341(15) 0.68588(7) 0.0162(3) Uani 1 1 d . . . . .
H32 H 0.4597 0.2161 0.7024 0.019 Uiso 1 1 calc R U . . .
C33 C 0.39929(7) 0.06720(15) 0.68171(7) 0.0185(3) Uani 1 1 d . . . . .
H33 H 0.4307 0.0036 0.6958 0.022 Uiso 1 1 calc R U . . .
C34 C 0.33519(8) 0.03358(15) 0.65658(7) 0.0194(3) Uani 1 1 d . . . . .
H34 H 0.3233 -0.0528 0.6523 0.023 Uiso 1 1 calc R U . . .
C35 C 0.28951(7) 0.12657(14) 0.63821(7) 0.0167(3) Uani 1 1 d . . . . .
H35 H 0.2465 0.1023 0.6223 0.020 Uiso 1 1 calc R U . . .
C36 C 0.30462(7) 0.25627(14) 0.64224(6) 0.0137(3) Uani 1 1 d . . . . .
C37 C 0.17697(7) 0.33123(14) 0.56550(6) 0.0136(3) Uani 1 1 d . . . . .
C38 C 0.17098(7) 0.24353(14) 0.51997(7) 0.0163(3) Uani 1 1 d . . . . .
H38 H 0.2078 0.2041 0.5200 0.020 Uiso 1 1 calc R U . . .
C39 C 0.11335(7) 0.21319(15) 0.47535(7) 0.0184(3) Uani 1 1 d . . . . .
H39 H 0.1109 0.1531 0.4457 0.022 Uiso 1 1 calc R U . . .
C40 C 0.05832(7) 0.27196(15) 0.47413(7) 0.0191(3) Uani 1 1 d . . . . .
H40 H 0.0187 0.2522 0.4434 0.023 Uiso 1 1 calc R U . . .
C41 C 0.06198(7) 0.35872(15) 0.51794(7) 0.0168(3) Uani 1 1 d . . . . .
H41 H 0.0248 0.3981 0.5170 0.020 Uiso 1 1 calc R U . . .
C42 C 0.12053(7) 0.38873(14) 0.56378(7) 0.0137(3) Uani 1 1 d . . . . .
C43 C 0.13125(7) 0.47880(14) 0.61176(7) 0.0137(3) Uani 1 1 d . . . . .
C44 C 0.08428(7) 0.53870(14) 0.62528(7) 0.0164(3) Uani 1 1 d . . . . .
H44 H 0.0413 0.5190 0.6029 0.020 Uiso 1 1 calc R U . . .
C45 C 0.10054(8) 0.62629(15) 0.67109(7) 0.0193(3) Uani 1 1 d . . . . .
H45 H 0.0687 0.6670 0.6798 0.023 Uiso 1 1 calc R U . . .
C46 C 0.16418(8) 0.65493(15) 0.70470(8) 0.0196(3) Uani 1 1 d . . . . .
H46 H 0.1753 0.7161 0.7356 0.023 Uiso 1 1 calc R U . . .
C47 C 0.21062(7) 0.59356(14) 0.69264(7) 0.0169(3) Uani 1 1 d . . . . .
H47 H 0.2534 0.6124 0.7163 0.020 Uiso 1 1 calc R U . . .
C48 C 0.19635(7) 0.50405(14) 0.64639(6) 0.0136(3) Uani 1 1 d . . . . .
O1 O 0.43001(6) 0.17078(12) 0.34866(6) 0.0273(3) Uani 1 1 d D . . . .
C49 C 0.46443(8) 0.08206(17) 0.32837(8) 0.0268(4) Uani 1 1 d D . . . .
H49A H 0.5079 0.0723 0.3587 0.032 Uiso 1 1 calc R U . . .
H49B H 0.4664 0.1118 0.2908 0.032 Uiso 1 1 calc R U . . .
C50 C 0.42932(11) -0.04303(17) 0.31840(9) 0.0343(4) Uani 1 1 d D . . . .
H50A H 0.4525 -0.1049 0.3498 0.041 Uiso 0.875(4) 1 calc R U P A 1
H50B H 0.4224 -0.0792 0.2790 0.041 Uiso 0.875(4) 1 calc R U P A 1
H50C H 0.3978 -0.0500 0.2769 0.041 Uiso 0.125(4) 1 calc R U P A 2
H50D H 0.4588 -0.1152 0.3270 0.041 Uiso 0.125(4) 1 calc R U P A 2
C51 C 0.36671(12) -0.0053(2) 0.32174(12) 0.0382(6) Uani 0.875(4) 1 d D . P A 1
H51A H 0.3357 0.0244 0.2827 0.046 Uiso 0.875(4) 1 calc R U P A 1
H51B H 0.3484 -0.0758 0.3361 0.046 Uiso 0.875(4) 1 calc R U P A 1
C52 C 0.38847(13) 0.1016(2) 0.36701(13) 0.0325(6) Uani 0.875(4) 1 d D . P A 1
H1 H 0.3526 0.1544 0.3654 0.039 Uiso 0.875(4) 1 calc R U P A 1
H52 H 0.4105 0.0686 0.4080 0.039 Uiso 0.875(4) 1 calc R U P A 1
O2 O 0.32544(10) 0.75508(17) 0.49458(9) 0.0339(4) Uani 0.724(2) 1 d D . P B 1
C53 C 0.3320(2) 0.7574(4) 0.43818(13) 0.0315(8) Uani 0.724(2) 1 d D . P B 1
H53A H 0.3058 0.8248 0.4120 0.038 Uiso 0.724(2) 1 calc R U P B 1
H53B H 0.3199 0.6754 0.4174 0.038 Uiso 0.724(2) 1 calc R U P B 1
C54 C 0.40074(12) 0.7834(3) 0.45542(12) 0.0320(6) Uani 0.724(2) 1 d D . P B 1
H54A H 0.4076 0.8290 0.4232 0.038 Uiso 0.724(2) 1 calc R U P B 1
H54B H 0.4251 0.7039 0.4639 0.038 Uiso 0.724(2) 1 calc R U P B 1
C55 C 0.41987(14) 0.8646(3) 0.51111(14) 0.0371(8) Uani 0.724(2) 1 d D . P B 1
H55A H 0.4306 0.9514 0.5034 0.045 Uiso 0.724(2) 1 calc R U P B 1
H55B H 0.4563 0.8277 0.5443 0.045 Uiso 0.724(2) 1 calc R U P B 1
C56 C 0.36087(16) 0.8639(3) 0.52493(13) 0.0374(7) Uani 0.724(2) 1 d D . P B 1
H56A H 0.3724 0.8574 0.5684 0.045 Uiso 0.724(2) 1 calc R U P B 1
H56B H 0.3361 0.9420 0.5101 0.045 Uiso 0.724(2) 1 calc R U P B 1
O2A O 0.3792(2) 0.6908(4) 0.5016(2) 0.0339(4) Uani 0.276(2) 1 d D . P B 2
C53A C 0.3311(6) 0.7521(9) 0.4519(4) 0.0315(8) Uani 0.276(2) 1 d D . P B 2
H53C H 0.2890 0.7206 0.4464 0.038 Uiso 0.276(2) 1 calc R U P B 2
H53D H 0.3375 0.7371 0.4148 0.038 Uiso 0.276(2) 1 calc R U P B 2
C54A C 0.3374(4) 0.8900(7) 0.4675(3) 0.042(2) Uani 0.276(2) 1 d D . P B 2
H54C H 0.3016 0.9193 0.4765 0.051 Uiso 0.276(2) 1 calc R U P B 2
H54D H 0.3392 0.9411 0.4343 0.051 Uiso 0.276(2) 1 calc R U P B 2
C55A C 0.3983(4) 0.8996(7) 0.5219(4) 0.045(2) Uani 0.276(2) 1 d D . P B 2
H55C H 0.4254 0.9662 0.5163 0.054 Uiso 0.276(2) 1 calc R U P B 2
H55D H 0.3899 0.9207 0.5575 0.054 Uiso 0.276(2) 1 calc R U P B 2
C56A C 0.4299(3) 0.7750(6) 0.5299(4) 0.0382(18) Uani 0.276(2) 1 d D . P B 2
H56C H 0.4601 0.7731 0.5105 0.046 Uiso 0.276(2) 1 calc R U P B 2
H56D H 0.4524 0.7542 0.5726 0.046 Uiso 0.276(2) 1 calc R U P B 2
O3 O 0.13019(7) 0.73162(12) 0.48613(6) 0.0301(3) Uani 1 1 d . . . . .
C57 C 0.16442(9) 0.82641(17) 0.46981(8) 0.0274(4) Uani 1 1 d . . . . .
H57A H 0.1356 0.8911 0.4440 0.033 Uiso 1 1 calc R U . . .
H57B H 0.1884 0.7885 0.4483 0.033 Uiso 1 1 calc R U . . .
C58 C 0.20810(9) 0.88322(18) 0.52793(8) 0.0285(4) Uani 1 1 d . . . . .
H58A H 0.2212 0.9694 0.5222 0.034 Uiso 1 1 calc R U . . .
H58B H 0.2459 0.8303 0.5475 0.034 Uiso 1 1 calc R U . . .
C59 C 0.16715(9) 0.88514(19) 0.56364(9) 0.0307(4) Uani 1 1 d . . . . .
H59A H 0.1927 0.8709 0.6065 0.037 Uiso 1 1 calc R U . . .
H59B H 0.1448 0.9666 0.5587 0.037 Uiso 1 1 calc R U . . .
C60 C 0.12118(10) 0.77764(18) 0.53740(9) 0.0316(4) Uani 1 1 d . . . . .
H60A H 0.1290 0.7094 0.5671 0.038 Uiso 1 1 calc R U . . .
H60B H 0.0775 0.8079 0.5257 0.038 Uiso 1 1 calc R U . . .
O4 O 0.07774(7) 0.17967(13) 0.67056(6) 0.0370(3) Uani 1 1 d . . . . .
C61 C 0.01874(9) 0.17126(17) 0.62070(9) 0.0291(4) Uani 1 1 d . . . . .
H61A H 0.0126 0.2448 0.5940 0.035 Uiso 1 1 calc R U . . .
H61B H -0.0162 0.1684 0.6342 0.035 Uiso 1 1 calc R U . . .
C62 C 0.02136(10) 0.0505(2) 0.58886(11) 0.0429(5) Uani 1 1 d . . . . .
H62A H -0.0211 0.0147 0.5671 0.051 Uiso 1 1 calc R U . . .
H62B H 0.0417 0.0640 0.5606 0.051 Uiso 1 1 calc R U . . .
C63 C 0.06062(12) -0.03279(19) 0.63999(12) 0.0462(6) Uani 1 1 d . . . . .
H63A H 0.0353 -0.0693 0.6604 0.055 Uiso 1 1 calc R U . . .
H63B H 0.0806 -0.1018 0.6265 0.055 Uiso 1 1 calc R U . . .
C64 C 0.10870(13) 0.0586(3) 0.67949(10) 0.0547(7) Uani 1 1 d . . . . .
H64A H 0.1234 0.0325 0.7217 0.066 Uiso 1 1 calc R U . . .
H64B H 0.1454 0.0626 0.6685 0.066 Uiso 1 1 calc R U . . .
C51A C 0.3979(9) -0.0386(14) 0.3619(7) 0.0382(6) Uani 0.125(4) 1 d D . P A 2
H51C H 0.4150 -0.1042 0.3930 0.046 Uiso 0.125(4) 1 calc R U P A 2
H51D H 0.3519 -0.0498 0.3412 0.046 Uiso 0.125(4) 1 calc R U P A 2
C52A C 0.4141(10) 0.0923(12) 0.3882(7) 0.0325(6) Uani 0.125(4) 1 d D . P A 2
H52A H 0.3777 0.1286 0.3942 0.039 Uiso 0.125(4) 1 calc R U P A 2
H52B H 0.4500 0.0878 0.4274 0.039 Uiso 0.125(4) 1 calc R U P A 2

loop_
_atom_site_aniso_label
_atom_site_aniso_U_11
_atom_site_aniso_U_22
_atom_site_aniso_U_33
_atom_site_aniso_U_23
_atom_site_aniso_U_13
_atom_site_aniso_U_12
K1 0.02538(18) 0.02038(16) 0.01862(16) -0.00061(13) 0.01035(14) 0.00328(13)
K2 0.02466(18) 0.0446(2) 0.01749(17) -0.00763(16) 0.00941(15) -0.00155(16)
K3 0.02508(17) 0.01924(16) 0.01632(16) 0.00039(12) 0.00956(13) -0.00155(13)
K4 0.02512(18) 0.02430(17) 0.01563(16) 0.00358(13) 0.00857(14) 0.00064(14)
Si1 0.01006(18) 0.01552(19) 0.01400(19) -0.00186(15) 0.00450(15) -0.00118(14)
C1 0.0134(6) 0.0151(7) 0.0186(7) -0.0034(5) 0.0072(6) -0.0010(5)
C2 0.0159(7) 0.0165(7) 0.0224(8) -0.0007(6) 0.0084(6) 0.0027(6)
C3 0.0231(8) 0.0160(7) 0.0307(9) 0.0034(6) 0.0148(7) 0.0011(6)
C4 0.0200(8) 0.0165(7) 0.0375(10) -0.0002(7) 0.0172(7) -0.0019(6)
C5 0.0142(7) 0.0184(7) 0.0282(9) -0.0044(6) 0.0103(6) -0.0020(6)
C6 0.0145(7) 0.0150(7) 0.0185(7) -0.0055(5) 0.0078(6) -0.0018(5)
C7 0.0121(6) 0.0217(7) 0.0145(7) -0.0054(6) 0.0054(6) -0.0009(6)
C8 0.0127(7) 0.0280(8) 0.0203(8) -0.0053(6) 0.0053(6) -0.0018(6)
C9 0.0145(7) 0.0368(10) 0.0166(8) -0.0011(7) 0.0008(6) 0.0016(7)
C10 0.0220(8) 0.0326(9) 0.0135(7) 0.0010(6) 0.0055(6) 0.0014(7)
C11 0.0165(7) 0.0256(8) 0.0164(7) -0.0021(6) 0.0076(6) -0.0023(6)
C12 0.0125(7) 0.0207(7) 0.0139(7) -0.0037(6) 0.0052(6) -0.0005(5)
C13 0.0147(7) 0.0180(7) 0.0122(7) -0.0003(5) 0.0055(6) -0.0017(5)
C14 0.0168(7) 0.0202(7) 0.0154(7) 0.0010(6) 0.0044(6) -0.0010(6)
C15 0.0244(8) 0.0170(7) 0.0207(8) 0.0020(6) 0.0081(6) -0.0022(6)
C16 0.0214(8) 0.0196(7) 0.0196(8) -0.0009(6) 0.0074(6) -0.0075(6)
C17 0.0152(7) 0.0231(8) 0.0154(7) -0.0026(6) 0.0065(6) -0.0046(6)
C18 0.0133(7) 0.0180(7) 0.0116(7) -0.0022(5) 0.0052(5) -0.0028(5)
C19 0.0118(6) 0.0198(7) 0.0130(7) -0.0028(5) 0.0047(5) -0.0018(5)
C20 0.0121(7) 0.0249(8) 0.0161(7) -0.0036(6) 0.0037(6) -0.0018(6)
C21 0.0137(7) 0.0255(8) 0.0198(8) -0.0010(6) 0.0050(6) 0.0042(6)
C22 0.0182(7) 0.0199(7) 0.0206(8) -0.0008(6) 0.0065(6) 0.0024(6)
C23 0.0144(7) 0.0186(7) 0.0170(7) -0.0022(6) 0.0060(6) -0.0016(6)
C24 0.0119(6) 0.0176(7) 0.0121(6) -0.0020(5) 0.0043(5) -0.0014(5)
Si2 0.00934(17) 0.01356(18) 0.01395(19) -0.00091(14) 0.00384(15) 0.00072(14)
C25 0.0124(6) 0.0158(7) 0.0132(7) -0.0002(5) 0.0048(5) 0.0010(5)
C26 0.0158(7) 0.0167(7) 0.0181(7) -0.0006(6) 0.0069(6) 0.0017(6)
C27 0.0199(8) 0.0160(7) 0.0243(8) -0.0013(6) 0.0090(7) -0.0025(6)
C28 0.0136(7) 0.0221(8) 0.0207(8) -0.0011(6) 0.0063(6) -0.0045(6)
C29 0.0112(6) 0.0218(7) 0.0173(7) 0.0007(6) 0.0053(6) 0.0009(6)
C30 0.0120(6) 0.0161(7) 0.0134(7) 0.0004(5) 0.0042(5) 0.0010(5)
C31 0.0133(7) 0.0152(7) 0.0132(7) 0.0003(5) 0.0054(5) 0.0020(5)
C32 0.0120(7) 0.0214(7) 0.0142(7) 0.0007(6) 0.0042(6) 0.0038(6)
C33 0.0190(7) 0.0184(7) 0.0172(7) 0.0010(6) 0.0062(6) 0.0066(6)
C34 0.0218(8) 0.0151(7) 0.0197(8) -0.0019(6) 0.0066(6) 0.0021(6)
C35 0.0150(7) 0.0161(7) 0.0165(7) -0.0019(6) 0.0037(6) 0.0008(5)
C36 0.0124(6) 0.0157(7) 0.0121(7) -0.0009(5) 0.0041(5) 0.0017(5)
C37 0.0120(6) 0.0157(7) 0.0124(7) 0.0025(5) 0.0039(5) 0.0006(5)
C38 0.0152(7) 0.0167(7) 0.0166(7) 0.0003(6) 0.0059(6) 0.0012(5)
C39 0.0205(7) 0.0170(7) 0.0156(7) -0.0008(6) 0.0050(6) -0.0017(6)
C40 0.0145(7) 0.0210(7) 0.0172(7) 0.0006(6) 0.0015(6) -0.0020(6)
C41 0.0113(6) 0.0192(7) 0.0185(7) 0.0031(6) 0.0045(6) 0.0012(5)
C42 0.0117(6) 0.0152(6) 0.0139(7) 0.0031(5) 0.0050(5) 0.0005(5)
C43 0.0128(6) 0.0147(6) 0.0142(7) 0.0035(5) 0.0060(5) 0.0010(5)
C44 0.0129(6) 0.0177(7) 0.0198(7) 0.0043(6) 0.0079(6) 0.0025(5)
C45 0.0202(7) 0.0178(7) 0.0254(8) 0.0021(6) 0.0147(7) 0.0040(6)
C46 0.0228(8) 0.0157(7) 0.0239(8) -0.0026(6) 0.0132(7) -0.0002(6)
C47 0.0159(7) 0.0169(7) 0.0181(7) -0.0014(6) 0.0071(6) -0.0015(6)
C48 0.0131(6) 0.0150(6) 0.0134(7) 0.0021(5) 0.0059(5) 0.0017(5)
O1 0.0282(7) 0.0238(6) 0.0332(7) -0.0025(5) 0.0158(6) 0.0031(5)
C49 0.0241(8) 0.0328(9) 0.0236(9) -0.0037(7) 0.0096(7) 0.0054(7)
C50 0.0593(13) 0.0208(8) 0.0305(10) 0.0005(7) 0.0260(10) 0.0050(9)
C51 0.0432(14) 0.0324(12) 0.0423(14) -0.0094(10) 0.0207(12) -0.0134(10)
C52 0.0366(14) 0.0285(10) 0.0420(15) -0.0068(10) 0.0257(12) -0.0039(10)
O2 0.0475(11) 0.0248(9) 0.0351(10) -0.0050(7) 0.0227(9) -0.0075(8)
C53 0.0381(11) 0.0368(12) 0.0177(18) -0.0014(12) 0.0093(14) 0.0030(9)
C54 0.0309(14) 0.0393(15) 0.0268(13) -0.0049(11) 0.0124(11) 0.0026(11)
C55 0.0260(15) 0.046(2) 0.0354(16) -0.0174(14) 0.0081(12) 0.0020(13)
C56 0.0553(19) 0.0301(14) 0.0353(16) -0.0104(12) 0.0269(15) -0.0074(14)
O2A 0.0475(11) 0.0248(9) 0.0351(10) -0.0050(7) 0.0227(9) -0.0075(8)
C53A 0.0381(11) 0.0368(12) 0.0177(18) -0.0014(12) 0.0093(14) 0.0030(9)
C54A 0.047(5) 0.047(5) 0.027(4) 0.008(3) 0.009(3) 0.023(4)
C55A 0.046(6) 0.035(5) 0.049(6) 0.002(4) 0.014(4) -0.009(4)
C56A 0.027(4) 0.025(4) 0.061(5) 0.013(3) 0.016(4) 0.008(3)
O3 0.0442(8) 0.0230(6) 0.0280(7) -0.0074(5) 0.0197(6) -0.0118(6)
C57 0.0340(10) 0.0262(9) 0.0246(9) 0.0006(7) 0.0146(8) -0.0035(7)
C58 0.0282(9) 0.0283(9) 0.0312(10) -0.0072(7) 0.0142(8) -0.0046(7)
C59 0.0350(10) 0.0308(10) 0.0302(10) -0.0084(8) 0.0171(8) -0.0054(8)
C60 0.0460(11) 0.0265(9) 0.0301(10) -0.0048(7) 0.0235(9) -0.0105(8)
O4 0.0451(9) 0.0293(7) 0.0258(7) -0.0065(6) 0.0027(6) 0.0031(6)
C61 0.0282(9) 0.0237(9) 0.0370(10) -0.0043(8) 0.0146(8) -0.0023(7)
C62 0.0290(10) 0.0366(11) 0.0555(14) -0.0217(10) 0.0088(10) -0.0030(9)
C63 0.0684(16) 0.0217(9) 0.0734(17) 0.0058(10) 0.0546(14) 0.0068(10)
C64 0.0673(17) 0.0592(16) 0.0244(11) -0.0031(10) 0.0042(11) 0.0319(13)
C51A 0.0432(14) 0.0324(12) 0.0423(14) -0.0094(10) 0.0207(12) -0.0134(10)
C52A 0.0366(14) 0.0285(10) 0.0420(15) -0.0068(10) 0.0257(12) -0.0039(10)

loop_
_atom_type_symbol
_atom_type_description
_atom_type_scat_dispersion_real
_atom_type_scat_dispersion_imag
_atom_type_scat_source
C C 0.0033 0.0016 'International Tables Vol C Tables 4.2.6.8 and 6.1.1.4'
H H 0.0000 0.0000 'International Tables Vol C Tables 4.2.6.8 and 6.1.1.4'
K K 0.2009 0.2494 'International Tables Vol C Tables 4.2.6.8 and 6.1.1.4'
O O 0.0106 0.0060 'International Tables Vol C Tables 4.2.6.8 and 6.1.1.4'
Si Si 0.0817 0.0704 'International Tables Vol C Tables 4.2.6.8 and 6.1.1.4'

loop_
_geom_angle_atom_site_label_1
_geom_angle_atom_site_label_2
_geom_angle_atom_site_label_3
_geom_angle
_geom_angle_site_symmetry_1
_geom_angle_site_symmetry_3
C1 K1 C2 26.74(4) . .
C1 K1 C4 54.36(4) . .
C1 K1 C5 47.62(4) . .
C1 K1 C6 27.52(4) . .
C1 K1 C31 164.72(4) . 4_565
C1 K1 C32 153.27(4) . 4_565
C1 K1 C33 128.15(5) . 4_565
C1 K1 C34 114.16(5) . 4_565
C1 K1 C35 118.55(5) . 4_565
C1 K1 C36 138.87(4) . 4_565
C2 K1 C4 45.31(4) . .
C2 K1 C5 53.68(5) . .
C2 K1 C31 139.64(4) . 4_565
C2 K1 C32 129.89(4) . 4_565
C5 K1 C4 25.37(4) . .
C5 K1 C31 139.54(4) . 4_565
C5 K1 C32 113.48(5) . 4_565
C6 K1 C2 46.84(4) . .
C6 K1 C4 45.80(4) . .
C6 K1 C5 26.55(4) . .
C6 K1 C31 164.83(4) . 4_565
C6 K1 C32 139.68(4) . 4_565
C6 K1 C33 124.26(5) . 4_565
C6 K1 C34 124.51(5) . 4_565
C6 K1 C35 140.09(5) . 4_565
C6 K1 C36 165.36(4) . 4_565
C31 K1 C4 124.96(4) 4_565 .
C32 K1 C4 100.26(4) 4_565 .
C32 K1 C31 26.18(4) 4_565 4_565
C33 K1 C2 103.99(5) 4_565 .
C33 K1 C4 79.20(5) 4_565 .
C33 K1 C5 98.67(5) 4_565 .
C33 K1 C31 46.08(4) 4_565 4_565
C33 K1 C32 25.92(4) 4_565 4_565
C34 K1 C2 87.44(5) 4_565 .
C34 K1 C4 80.85(5) 4_565 .
C34 K1 C5 105.51(5) 4_565 .
C34 K1 C31 53.78(5) 4_565 4_565
C34 K1 C32 46.13(4) 4_565 4_565
C34 K1 C33 26.49(4) 4_565 4_565
C34 K1 C36 46.93(4) 4_565 4_565
C35 K1 C2 94.18(5) 4_565 .
C35 K1 C4 103.53(5) 4_565 .
C35 K1 C5 128.90(5) 4_565 .
C35 K1 C31 46.29(4) 4_565 4_565
C35 K1 C32 53.97(5) 4_565 4_565
C35 K1 C33 46.52(4) 4_565 4_565
C35 K1 C34 26.15(4) 4_565 4_565
C35 K1 C36 26.66(4) 4_565 4_565
C36 K1 C2 118.58(4) 4_565 .
C36 K1 C4 127.77(4) 4_565 .
C36 K1 C5 152.06(4) 4_565 .
C36 K1 C31 26.72(4) 4_565 4_565
C36 K1 C32 47.09(4) 4_565 4_565
C36 K1 C33 54.96(4) 4_565 4_565
O1 K1 C1 103.72(5) . .
O1 K1 C2 128.59(5) . .
O1 K1 C4 106.37(5) . .
O1 K1 C5 84.28(5) . .
O1 K1 C6 82.09(5) . .
O1 K1 C31 91.17(4) . 4_565
O1 K1 C32 90.77(5) . 4_565
O1 K1 C33 111.14(5) . 4_565
O1 K1 C34 136.49(4) . 4_565
O1 K1 C35 137.21(4) . 4_565
O1 K1 C36 112.20(4) . 4_565
C7 K2 C8 25.96(4) . .
C7 K2 C9 45.09(4) . .
C7 K2 C10 52.98(4) . .
C7 K2 C11 46.10(4) . .
C7 K2 C26 175.98(4) . .
C7 K2 C29 123.55(5) . .
C8 K2 C9 24.97(4) . .
C8 K2 C10 44.67(4) . .
C10 K2 C9 25.33(4) . .
C11 K2 C8 52.75(4) . .
C11 K2 C9 44.84(5) . .
C11 K2 C10 25.40(4) . .
C11 K2 C26 134.34(4) . .
C11 K2 C29 107.64(5) . .
C12 K2 C7 26.86(4) . .
C12 K2 C8 46.51(4) . .
C12 K2 C9 53.52(4) . .
C12 K2 C10 46.04(4) . .
C12 K2 C11 26.46(4) . .
C12 K2 C26 155.53(4) . .
C12 K2 C29 130.32(5) . .
C25 K2 C7 153.00(5) . .
C25 K2 C8 137.70(5) . .
C25 K2 C9 113.25(5) . .
C25 K2 C10 100.41(4) . .
C25 K2 C11 108.24(4) . .
C25 K2 C12 132.20(5) . .
C25 K2 C26 26.35(4) . .
C25 K2 C29 47.49(4) . .
C25 K2 C30 27.72(4) . .
C26 K2 C8 150.03(4) . .
C26 K2 C9 131.52(4) . .
C26 K2 C10 125.28(4) . .
C29 K2 C8 97.98(5) . .
C29 K2 C9 80.11(4) . .
C29 K2 C10 84.52(4) . .
C29 K2 C26 52.59(4) . .
C30 K2 C7 131.18(5) . .
C30 K2 C8 110.53(5) . .
C30 K2 C9 87.02(4) . .
C30 K2 C10 79.92(4) . .
C30 K2 C11 96.36(5) . .
C30 K2 C12 122.76(5) . .
C30 K2 C26 46.19(4) . .
C30 K2 C29 26.33(4) . .
O2 K2 C7 98.78(5) . .
O2 K2 C8 110.38(5) . .
O2 K2 C9 134.51(5) . .
O2 K2 C10 151.76(5) . .
O2 K2 C11 134.95(5) . .
O2 K2 C12 109.26(5) . .
O2 K2 C25 107.71(5) . .
O2 K2 C26 82.90(5) . .
O2 K2 C29 116.54(5) . .
O2 K2 C30 127.40(5) . .
O2A K2 C7 81.46(12) . .
O2A K2 C8 84.88(13) . .
O2A K2 C9 107.05(13) . .
O2A K2 C10 129.51(13) . .
O2A K2 C11 126.90(12) . .
O2A K2 C12 101.82(12) . .
O2A K2 C25 124.84(12) . .
O2A K2 C26 98.60(12) . .
O2A K2 C29 108.72(12) . .
O2A K2 C30 131.12(12) . .
C19 K3 C20 26.18(4) . .
C19 K3 C21 44.95(4) . .
C19 K3 C23 45.83(4) . .
C19 K3 C24 27.33(4) . .
C19 K3 C37 122.62(5) . .
C19 K3 C38 96.19(5) . .
C19 K3 C39 81.29(4) . .
C19 K3 C40 90.40(4) . .
C19 K3 C41 114.83(5) . .
C19 K3 C42 133.82(5) . .
C20 K3 C21 24.81(4) . .
C20 K3 C23 52.23(4) . .
C20 K3 C39 87.16(4) . .
C20 K3 C40 84.78(5) . .
C20 K3 C41 104.03(5) . .
C23 K3 C21 43.88(4) . .
C24 K3 C20 46.92(4) . .
C24 K3 C21 53.22(4) . .
C24 K3 C23 26.07(4) . .
C24 K3 C37 128.82(4) . .
C24 K3 C38 106.05(4) . .
C24 K3 C39 100.49(4) . .
C24 K3 C40 115.65(4) . .
C24 K3 C41 140.90(4) . .
C24 K3 C42 151.82(4) . .
C37 K3 C20 133.39(5) . .
C37 K3 C21 155.19(4) . .
C37 K3 C23 150.18(4) . .
C37 K3 C39 46.23(4) . .
C37 K3 C40 53.84(4) . .
C37 K3 C41 46.45(4) . .
C37 K3 C42 26.61(4) . .
C38 K3 C20 109.34(5) . .
C38 K3 C21 133.83(4) . .
C38 K3 C23 131.43(4) . .
C38 K3 C37 26.45(4) . .
C38 K3 C39 25.61(4) . .
C38 K3 C40 45.33(4) . .
C38 K3 C41 53.02(4) . .
C38 K3 C42 46.01(4) . .
C39 K3 C21 110.23(4) . .
C39 K3 C23 125.67(4) . .
C39 K3 C40 25.73(4) . .
C39 K3 C41 45.16(4) . .
C40 K3 C21 101.71(4) . .
C40 K3 C23 135.26(4) . .
C41 K3 C21 113.70(5) . .
C41 K3 C23 156.09(4) . .
C41 K3 C40 25.32(4) . .
C42 K3 C20 129.28(5) . .
C42 K3 C21 138.91(4) . .
C42 K3 C23 176.77(4) . .
C42 K3 C39 53.20(4) . .
C42 K3 C40 45.40(4) . .
C42 K3 C41 25.97(4) . .
O3 K3 C19 130.41(4) . .
O3 K3 C20 114.14(4) . .
O3 K3 C21 89.61(4) . .
O3 K3 C23 89.73(4) . .
O3 K3 C24 115.46(4) . .
O3 K3 C37 106.94(5) . .
O3 K3 C38 133.38(5) . .
O3 K3 C39 143.85(4) . .
O3 K3 C40 123.09(5) . .
O3 K3 C41 99.59(4) . .
O3 K3 C42 91.86(4) . .
C13 K4 C14 26.70(4) 4_566 4_566
C13 K4 C15 46.57(5) 4_566 4_566
C13 K4 C16 54.37(4) 4_566 4_566
C13 K4 C17 46.87(4) 4_566 4_566
C13 K4 C18 26.89(4) 4_566 4_566
C13 K4 C44 153.08(4) 4_566 .
C13 K4 C45 130.04(4) 4_566 .
C13 K4 C47 123.65(4) 4_566 .
C14 K4 C15 25.73(4) 4_566 4_566
C14 K4 C16 45.68(5) 4_566 4_566
C14 K4 C17 53.36(5) 4_566 4_566
C14 K4 C18 46.32(4) 4_566 4_566
C14 K4 C44 131.88(5) 4_566 .
C14 K4 C45 106.68(5) 4_566 .
C14 K4 C47 98.68(5) 4_566 .
C15 K4 C16 25.89(4) 4_566 4_566
C15 K4 C17 45.33(5) 4_566 4_566
C15 K4 C45 83.58(5) 4_566 .
C16 K4 C45 79.82(4) 4_566 .
C17 K4 C16 25.42(4) 4_566 4_566
C17 K4 C45 98.86(4) 4_566 .
C18 K4 C15 53.41(5) 4_566 4_566
C18 K4 C16 45.62(4) 4_566 4_566
C18 K4 C17 26.07(4) 4_566 4_566
C18 K4 C44 136.73(4) 4_566 .
C18 K4 C45 124.30(4) 4_566 .
C18 K4 C47 143.22(4) 4_566 .
C43 K4 C13 169.90(4) . 4_566
C43 K4 C14 144.03(5) . 4_566
C43 K4 C15 127.20(5) . 4_566
C43 K4 C16 124.60(5) . 4_566
C43 K4 C17 137.37(4) . 4_566
C43 K4 C18 161.02(4) . 4_566
C43 K4 C44 26.50(4) . .
C43 K4 C45 45.55(4) . .
C43 K4 C47 46.28(4) . .
C43 K4 C48 27.26(4) . .
C44 K4 C15 107.97(5) . 4_566
C44 K4 C16 99.05(5) . 4_566
C44 K4 C17 111.30(4) . 4_566
C44 K4 C45 25.27(4) . .
C44 K4 C47 53.15(4) . .
C47 K4 C15 90.31(5) . 4_566
C47 K4 C16 104.51(5) . 4_566
C47 K4 C17 129.83(4) . 4_566
C47 K4 C45 44.75(4) . .
C48 K4 C13 143.50(4) . 4_566
C48 K4 C14 122.54(5) . 4_566
C48 K4 C15 116.68(5) . 4_566
C48 K4 C16 128.37(5) . 4_566
C48 K4 C17 151.91(4) . 4_566
C48 K4 C18 168.84(4) . 4_566
C48 K4 C44 47.29(4) . .
C48 K4 C45 53.84(4) . .
C48 K4 C47 26.37(4) . .
O4 K4 C13 103.34(5) . 4_566
O4 K4 C14 128.64(5) . 4_566
O4 K4 C15 130.90(5) . 4_566
O4 K4 C16 107.66(5) . 4_566
O4 K4 C17 85.57(5) . 4_566
O4 K4 C18 82.93(5) . 4_566
O4 K4 C43 86.61(5) . .
O4 K4 C44 87.86(5) . .
O4 K4 C45 109.24(5) . .
O4 K4 C47 132.64(5) . .
O4 K4 C48 108.19(5) . .
C1 Si1 C13 151.11(7) . .
C12 Si1 C1 86.59(7) . .
C12 Si1 C13 100.88(7) . .
C12 Si1 C24 148.91(7) . .
C24 Si1 C1 101.42(7) . .
C24 Si1 C13 86.57(7) . .
Si1 C1 K1 108.58(6) . .
C2 C1 K1 79.50(9) . .
C2 C1 Si1 129.92(12) . .
C2 C1 C6 117.03(13) . .
C6 C1 K1 76.61(8) . .
C6 C1 Si1 112.85(11) . .
K1 C2 H2 115.7 . .
C1 C2 K1 73.76(9) . .
C1 C2 H2 119.0 . .
C3 C2 K1 81.92(10) . .
C3 C2 C1 122.03(15) . .
C3 C2 H2 119.0 . .
K1 C3 H3 121.8 . .
C2 C3 K1 72.72(9) . .
C2 C3 H3 120.1 . .
C2 C3 C4 119.89(16) . .
C4 C3 K1 76.68(9) . .
C4 C3 H3 120.1 . .
K1 C4 H4 119.5 . .
C3 C4 K1 77.84(10) . .
C3 C4 H4 120.0 . .
C5 C4 K1 73.62(10) . .
C5 C4 C3 120.05(15) . .
C5 C4 H4 120.0 . .
K1 C5 H5 115.9 . .
C4 C5 K1 81.01(10) . .
C4 C5 H5 119.7 . .
C4 C5 C6 120.51(15) . .
C6 C5 K1 73.90(9) . .
C6 C5 H5 119.7 . .
C1 C6 K1 75.87(9) . .
C1 C6 C7 113.30(13) . .
C5 C6 K1 79.55(9) . .
C5 C6 C1 120.43(15) . .
C5 C6 C7 126.27(14) . .
C7 C6 K1 114.72(10) . .
C6 C7 K2 113.93(10) . .
C8 C7 K2 80.36(9) . .
C8 C7 C6 125.89(14) . .
C8 C7 C12 120.45(15) . .
C12 C7 K2 75.46(8) . .
C12 C7 C6 113.66(13) . .
K2 C8 H8 117.9 . .
C7 C8 K2 73.68(9) . .
C7 C8 H8 119.9 . .
C9 C8 K2 79.35(10) . .
C9 C8 C7 120.29(15) . .
C9 C8 H8 119.9 . .
K2 C9 H9 119.1 . .
C8 C9 K2 75.68(10) . .
C8 C9 H9 119.8 . .
C8 C9 C10 120.36(15) . .
C10 C9 K2 76.37(10) . .
C10 C9 H9 119.8 . .
K2 C10 H10 118.8 . .
C9 C10 K2 78.30(11) . .
C9 C10 H10 120.2 . .
C11 C10 K2 73.62(10) . .
C11 C10 C9 119.52(16) . .
C11 C10 H10 120.2 . .
K2 C11 H11 115.3 . .
C10 C11 K2 80.98(10) . .
C10 C11 H11 118.9 . .
C10 C11 C12 122.14(15) . .
C12 C11 K2 75.09(9) . .
C12 C11 H11 118.9 . .
Si1 C12 K2 108.83(7) . .
C7 C12 K2 77.68(9) . .
C7 C12 Si1 113.18(11) . .
C11 C12 K2 78.45(9) . .
C11 C12 Si1 129.39(12) . .
C11 C12 C7 117.23(14) . .
Si1 C13 K4 108.72(6) . 4_565
C14 C13 K4 77.03(9) . 4_565
C14 C13 Si1 129.99(12) . .
C14 C13 C18 116.70(13) . .
C18 C13 K4 77.64(8) . 4_565
C18 C13 Si1 112.95(11) . .
K4 C14 H14 115.4 4_565 .
C13 C14 K4 76.27(9) . 4_565
C13 C14 H14 118.9 . .
C15 C14 K4 79.83(10) . 4_565
C15 C14 C13 122.22(15) . .
C15 C14 H14 118.9 . .
K4 C15 H15 118.4 4_565 .
C14 C15 K4 74.44(9) . 4_565
C14 C15 H15 120.0 . .
C14 C15 C16 120.01(15) . .
C16 C15 K4 78.06(9) . 4_565
C16 C15 H15 120.0 . .
K4 C16 H16 118.2 4_565 .
C15 C16 K4 76.05(9) . 4_565
C15 C16 H16 120.1 . .
C17 C16 K4 76.52(9) . 4_565
C17 C16 C15 119.71(15) . .
C17 C16 H16 120.1 . .
K4 C17 H17 118.2 4_565 .
C16 C17 K4 78.06(9) . 4_565
C16 C17 H17 119.8 . .
C16 C17 C18 120.35(15) . .
C18 C17 K4 74.78(9) . 4_565
C18 C17 H17 119.8 . .
C13 C18 K4 75.48(8) . 4_565
C13 C18 C19 113.56(13) . .
C17 C18 K4 79.14(9) . 4_565
C17 C18 C13 121.00(14) . .
C17 C18 C19 125.44(14) . .
C19 C18 K4 115.49(9) . 4_565
C18 C19 K3 110.11(9) . .
C20 C19 K3 81.82(9) . .
C20 C19 C18 125.62(14) . .
C20 C19 C24 120.89(14) . .
C24 C19 K3 77.29(8) . .
C24 C19 C18 113.48(13) . .
K3 C20 H20 115.8 . .
C19 C20 K3 72.00(9) . .
C19 C20 H20 119.8 . .
C21 C20 K3 82.89(10) . .
C21 C20 C19 120.41(15) . .
C21 C20 H20 119.8 . .
K3 C21 H21 119.3 . .
C20 C21 K3 72.30(9) . .
C20 C21 H21 120.1 . .
C20 C21 C22 119.84(15) . .
C22 C21 K3 79.25(10) . .
C22 C21 H21 120.1 . .
K3 C22 H22 122.5 . .
C21 C22 K3 76.15(10) . .
C21 C22 H22 119.9 . .
C23 C22 K3 72.69(9) . .
C23 C22 C21 120.11(15) . .
C23 C22 H22 119.9 . .
K3 C23 H23 117.4 . .
C22 C23 K3 82.82(10) . .
C22 C23 H23 119.0 . .
C22 C23 C24 122.03(14) . .
C24 C23 K3 71.30(9) . .
C24 C23 H23 119.0 . .
Si1 C24 K3 105.75(6) . .
C19 C24 K3 75.38(8) . .
C19 C24 Si1 112.97(11) . .
C23 C24 K3 82.63(9) . .
C23 C24 Si1 130.12(11) . .
C23 C24 C19 116.67(13) . .
C25 Si2 K2 49.52(5) . .
C25 Si2 C37 151.61(7) . .
C36 Si2 K2 82.42(5) . .
C36 Si2 C25 86.41(7) . .
C36 Si2 C37 100.20(7) . .
C36 Si2 C48 149.90(7) . .
C37 Si2 K2 103.61(5) . .
C48 Si2 K2 124.94(5) . .
C48 Si2 C25 101.90(7) . .
C48 Si2 C37 86.20(7) . .
Si2 C25 K2 101.60(6) . .
C26 C25 K2 83.49(9) . .
C26 C25 Si2 130.31(11) . .
C26 C25 C30 116.44(13) . .
C30 C25 K2 76.33(8) . .
C30 C25 Si2 112.71(11) . .
K2 C26 H26 116.6 . .
C25 C26 K2 70.15(8) . .
C25 C26 H26 118.9 . .
C27 C26 K2 84.60(10) . .
C27 C26 C25 122.16(14) . .
C27 C26 H26 118.9 . .
K2 C27 H27 124.6 . .
C26 C27 K2 70.93(9) . .
C26 C27 H27 120.0 . .
C26 C27 C28 120.08(15) . .
C28 C27 K2 76.09(9) . .
C28 C27 H27 120.0 . .
K2 C28 H28 120.2 . .
C27 C28 K2 79.33(10) . .
C27 C28 H28 120.2 . .
C29 C28 K2 71.25(9) . .
C29 C28 C27 119.62(14) . .
C29 C28 H28 120.2 . .
K2 C29 H29 115.1 . .
C28 C29 K2 84.05(10) . .
C28 C29 H29 119.7 . .
C28 C29 C30 120.56(14) . .
C30 C29 K2 71.51(9) . .
C30 C29 H29 119.7 . .
C25 C30 K2 75.95(8) . .
C25 C30 C31 113.44(13) . .
C29 C30 K2 82.16(9) . .
C29 C30 C25 120.99(14) . .
C29 C30 C31 125.47(13) . .
C31 C30 K2 108.79(9) . .
C30 C31 K1 119.46(9) . 4_566
C32 C31 K1 76.49(9) . 4_566
C32 C31 C30 125.89(14) . .
C32 C31 C36 120.78(14) . .
C36 C31 K1 75.13(8) . 4_566
C36 C31 C30 113.33(13) . .
K1 C32 H32 117.6 4_566 .
C31 C32 K1 77.33(9) . 4_566
C31 C32 H32 119.9 . .
C33 C32 K1 75.95(9) . 4_566
C33 C32 C31 120.23(14) . .
C33 C32 H32 119.9 . .
K1 C33 H33 116.1 4_566 .
C32 C33 K1 78.13(9) . 4_566
C32 C33 H33 120.1 . .
C32 C33 C34 119.86(14) . .
C34 C33 K1 76.41(9) . 4_566
C34 C33 H33 120.1 . .
K1 C34 H34 117.9 4_566 .
C33 C34 K1 77.10(9) . 4_566
C33 C34 H34 120.0 . .
C35 C34 K1 75.84(9) . 4_566
C35 C34 C33 119.96(15) . .
C35 C34 H34 120.0 . .
K1 C35 H35 115.5 4_566 .
C34 C35 K1 78.01(9) . 4_566
C34 C35 H35 118.9 . .
C34 C35 C36 122.26(14) . .
C36 C35 K1 78.03(9) . 4_566
C36 C35 H35 118.9 . .
Si2 C36 K1 112.36(6) . 4_566
C31 C36 K1 78.15(8) . 4_566
C31 C36 Si2 113.43(11) . .
C35 C36 K1 75.32(9) . 4_566
C35 C36 Si2 129.61(11) . .
C35 C36 C31 116.82(13) . .
Si2 C37 K3 109.73(6) . .
C38 C37 K3 76.72(9) . .
C38 C37 Si2 129.33(11) . .
C38 C37 C42 117.09(13) . .
C42 C37 K3 77.62(8) . .
C42 C37 Si2 113.28(11) . .
K3 C38 H38 114.9 . .
C37 C38 K3 76.83(9) . .
C37 C38 H38 118.9 . .
C39 C38 K3 79.68(9) . .
C39 C38 C37 122.30(14) . .
C39 C38 H38 118.9 . .
K3 C39 H39 117.9 . .
C38 C39 K3 74.70(9) . .
C38 C39 H39 120.2 . .
C38 C39 C40 119.70(15) . .
C40 C39 K3 78.11(9) . .
C40 C39 H39 120.2 . .
K3 C40 H40 118.1 . .
C39 C40 K3 76.16(9) . .
C39 C40 H40 120.0 . .
C41 C40 K3 76.56(9) . .
C41 C40 C39 119.97(14) . .
C41 C40 H40 120.0 . .
K3 C41 H41 117.5 . .
C40 C41 K3 78.12(9) . .
C40 C41 H41 119.8 . .
C40 C41 C42 120.42(14) . .
C42 C41 K3 75.36(9) . .
C42 C41 H41 119.8 . .
C37 C42 K3 75.76(8) . .
C37 C42 C43 113.30(13) . .
C41 C42 K3 78.66(9) . .
C41 C42 C37 120.52(14) . .
C41 C42 C43 126.16(13) . .
C43 C42 K3 114.88(9) . .
C42 C43 K4 114.02(9) . .
C44 C43 K4 79.65(9) . .
C44 C43 C42 125.80(14) . .
C44 C43 C48 120.57(14) . .
C48 C43 K4 76.72(8) . .
C48 C43 C42 113.63(13) . .
K4 C44 H44 115.1 . .
C43 C44 K4 73.85(9) . .
C43 C44 H44 119.9 . .
C45 C44 K4 81.72(10) . .
C45 C44 C43 120.29(14) . .
C45 C44 H44 119.9 . .
K4 C45 H45 119.6 . .
C44 C45 K4 73.02(9) . .
C44 C45 H45 120.0 . .
C44 C45 C46 120.06(14) . .
C46 C45 K4 78.40(9) . .
C46 C45 H45 120.0 . .
K4 C46 H46 121.6 . .
C45 C46 K4 76.42(9) . .
C45 C46 H46 120.1 . .
C47 C46 K4 73.13(9) . .
C47 C46 C45 119.82(15) . .
C47 C46 H46 120.1 . .
K4 C47 H47 116.4 . .
C46 C47 K4 81.80(10) . .
C46 C47 H47 118.9 . .
C46 C47 C48 122.13(14) . .
C48 C47 K4 73.27(9) . .
C48 C47 H47 118.9 . .
Si2 C48 K4 107.94(6) . .
C43 C48 K4 76.02(8) . .
C43 C48 Si2 113.12(11) . .
C47 C48 K4 80.37(9) . .
C47 C48 Si2 129.58(11) . .
C47 C48 C43 117.08(13) . .
C49 O1 K1 120.62(11) . .
C52 O1 K1 100.03(14) . .
C52 O1 C49 108.10(15) . .
C52A O1 K1 123.0(9) . .
C52A O1 C49 100.4(7) . .
O1 C49 H49A 110.4 . .
O1 C49 H49B 110.4 . .
O1 C49 C50 106.76(14) . .
H49A C49 H49B 108.6 . .
C50 C49 H49A 110.4 . .
C50 C49 H49B 110.4 . .
C49 C50 H50A 111.2 . .
C49 C50 H50B 111.2 . .
C49 C50 H50C 111.0 . .
C49 C50 H50D 111.0 . .
C49 C50 C51 102.73(15) . .
H50A C50 H50B 109.1 . .
H50C C50 H50D 109.0 . .
C51 C50 H50A 111.2 . .
C51 C50 H50B 111.2 . .
C51A C50 C49 103.7(5) . .
C51A C50 H50C 111.0 . .
C51A C50 H50D 111.0 . .
C50 C51 H51A 111.6 . .
C50 C51 H51B 111.6 . .
H51A C51 H51B 109.4 . .
C52 C51 C50 100.70(18) . .
C52 C51 H51A 111.6 . .
C52 C51 H51B 111.6 . .
K1 C52 H1 63.3 . .
K1 C52 H52 151.1 . .
O1 C52 K1 54.42(11) . .
O1 C52 C51 102.97(17) . .
O1 C52 H1 111.2 . .
O1 C52 H52 111.2 . .
C51 C52 K1 97.19(16) . .
C51 C52 H1 111.2 . .
C51 C52 H52 111.2 . .
H1 C52 H52 109.1 . .
C53 O2 K2 107.91(19) . .
C56 O2 K2 124.03(17) . .
C56 O2 C53 102.9(2) . .
O2 C53 H53A 111.0 . .
O2 C53 H53B 111.0 . .
O2 C53 C54 103.8(2) . .
H53A C53 H53B 109.0 . .
C54 C53 H53A 111.0 . .
C54 C53 H53B 111.0 . .
C53 C54 H54A 110.8 . .
C53 C54 H54B 110.8 . .
C53 C54 C55 104.7(2) . .
H54A C54 H54B 108.9 . .
C55 C54 H54A 110.8 . .
C55 C54 H54B 110.8 . .
C54 C55 H55A 111.1 . .
C54 C55 H55B 111.1 . .
C54 C55 C56 103.1(2) . .
H55A C55 H55B 109.1 . .
C56 C55 H55A 111.1 . .
C56 C55 H55B 111.1 . .
O2 C56 C55 105.4(2) . .
O2 C56 H56A 110.7 . .
O2 C56 H56B 110.7 . .
C55 C56 H56A 110.7 . .
C55 C56 H56B 110.7 . .
H56A C56 H56B 108.8 . .
C53A O2A K2 117.3(6) . .
C56A O2A K2 129.4(4) . .
C56A O2A C53A 109.9(6) . .
K2 C53A H53C 72.0 . .
K2 C53A H53D 116.3 . .
O2A C53A K2 39.8(4) . .
O2A C53A H53C 110.7 . .
O2A C53A H53D 110.7 . .
O2A C53A C54A 105.2(7) . .
H53C C53A H53D 108.8 . .
C54A C53A K2 128.9(6) . .
C54A C53A H53C 110.7 . .
C54A C53A H53D 110.7 . .
C53A C54A H54C 110.8 . .
C53A C54A H54D 110.8 . .
C53A C54A C55A 104.5(6) . .
H54C C54A H54D 108.9 . .
C55A C54A H54C 110.8 . .
C55A C54A H54D 110.8 . .
C54A C55A H55C 110.3 . .
C54A C55A H55D 110.3 . .
H55C C55A H55D 108.5 . .
C56A C55A C54A 107.2(6) . .
C56A C55A H55C 110.3 . .
C56A C55A H55D 110.3 . .
K2 C56A H56C 121.2 . .
K2 C56A H56D 79.3 . .
O2A C56A K2 32.0(3) . .
O2A C56A C55A 103.1(5) . .
O2A C56A H56C 111.2 . .
O2A C56A H56D 111.2 . .
C55A C56A K2 119.4(5) . .
C55A C56A H56C 111.2 . .
C55A C56A H56D 111.2 . .
H56C C56A H56D 109.1 . .
C57 O3 K3 117.65(10) . .
C57 O3 C60 107.15(13) . .
C60 O3 K3 129.72(11) . .
K3 C57 H57A 124.3 . .
K3 C57 H57B 69.5 . .
O3 C57 K3 41.34(8) . .
O3 C57 H57A 110.8 . .
O3 C57 H57B 110.8 . .
O3 C57 C58 104.88(14) . .
H57A C57 H57B 108.8 . .
C58 C57 K3 121.91(12) . .
C58 C57 H57A 110.8 . .
C58 C57 H57B 110.8 . .
C57 C58 H58A 111.4 . .
C57 C58 H58B 111.4 . .
C57 C58 C59 102.00(15) . .
H58A C58 H58B 109.2 . .
C59 C58 H58A 111.4 . .
C59 C58 H58B 111.4 . .
C58 C59 H59A 111.0 . .
C58 C59 H59B 111.0 . .
H59A C59 H59B 109.0 . .
C60 C59 C58 103.93(15) . .
C60 C59 H59A 111.0 . .
C60 C59 H59B 111.0 . .
O3 C60 C59 107.59(15) . .
O3 C60 H60A 110.2 . .
O3 C60 H60B 110.2 . .
C59 C60 H60A 110.2 . .
C59 C60 H60B 110.2 . .
H60A C60 H60B 108.5 . .
C61 O4 K4 137.14(11) . .
C61 O4 C64 108.87(16) . .
C64 O4 K4 111.90(14) . .
O4 C61 H61A 110.6 . .
O4 C61 H61B 110.6 . .
O4 C61 C62 105.74(16) . .
H61A C61 H61B 108.7 . .
C62 C61 H61A 110.6 . .
C62 C61 H61B 110.6 . .
C61 C62 H62A 111.4 . .
C61 C62 H62B 111.4 . .
H62A C62 H62B 109.3 . .
C63 C62 C61 101.74(18) . .
C63 C62 H62A 111.4 . .
C63 C62 H62B 111.4 . .
C62 C63 H63A 111.4 . .
C62 C63 H63B 111.4 . .
H63A C63 H63B 109.3 . .
C64 C63 C62 101.83(17) . .
C64 C63 H63A 111.4 . .
C64 C63 H63B 111.4 . .
K4 C64 H64A 87.0 . .
K4 C64 H64B 83.6 . .
O4 C64 K4 45.06(11) . .
O4 C64 C63 106.18(19) . .
O4 C64 H64A 110.5 . .
O4 C64 H64B 110.5 . .
C63 C64 K4 151.13(15) . .
C63 C64 H64A 110.5 . .
C63 C64 H64B 110.5 . .
H64A C64 H64B 108.7 . .
C50 C51A H51C 111.2 . .
C50 C51A H51D 111.2 . .
C50 C51A C52A 102.8(9) . .
H51C C51A H51D 109.1 . .
C52A C51A H51C 111.2 . .
C52A C51A H51D 111.2 . .
O1 C52A C51A 109.5(10) . .
O1 C52A H52A 109.8 . .
O1 C52A H52B 109.8 . .
C51A C52A H52A 109.8 . .
C51A C52A H52B 109.8 . .
H52A C52A H52B 108.2 . .

loop_
_geom_bond_atom_site_label_1
_geom_bond_atom_site_label_2
_geom_bond_distance
_geom_bond_site_symmetry_2
K1 C1 3.0164(16) .
K1 C2 3.0892(17) .
K1 C4 3.1885(19) .
K1 C5 3.0972(18) .
K1 C6 3.0259(17) .
K1 C31 3.1182(17) 4_565
K1 C32 3.1076(17) 4_565
K1 C33 3.0806(17) 4_565
K1 C34 3.0720(18) 4_565
K1 C35 3.0451(18) 4_565
K1 C36 3.0793(17) 4_565
K1 O1 2.6737(15) .
K2 C7 3.0919(17) .
K2 C8 3.1762(18) .
K2 C9 3.222(2) .
K2 C10 3.197(2) .
K2 C11 3.1059(19) .
K2 C12 3.0635(17) .
K2 C25 2.9989(17) .
K2 C26 3.1677(17) .
K2 C29 3.1378(18) .
K2 C30 3.0038(18) .
K2 O2 2.820(2) .
K2 O2A 2.370(5) .
K3 C19 3.0251(17) .
K3 C20 3.1484(18) .
K3 C21 3.2794(19) .
K3 C23 3.1931(18) .
K3 C24 3.0497(17) .
K3 C37 3.0925(16) .
K3 C38 3.0910(17) .
K3 C39 3.1527(18) .
K3 C40 3.1774(18) .
K3 C41 3.1580(17) .
K3 C42 3.1163(17) .
K3 O3 2.6383(15) .
K4 C13 3.0575(18) 4_566
K4 C14 3.0672(19) 4_566
K4 C15 3.1338(18) 4_566
K4 C16 3.1590(18) 4_566
K4 C17 3.1400(17) 4_566
K4 C18 3.0851(16) 4_566
K4 C43 3.0339(17) .
K4 C44 3.1072(17) .
K4 C45 3.2149(18) .
K4 C47 3.1326(17) .
K4 C48 3.0428(16) .
K4 O4 2.6106(16) .
Si1 C1 1.8987(16) .
Si1 C12 1.8930(16) .
Si1 C13 1.9017(16) .
Si1 C24 1.8951(16) .
C1 C2 1.414(2) .
C1 C6 1.437(2) .
C2 H2 0.9500 .
C2 C3 1.386(2) .
C3 H3 0.9500 .
C3 C4 1.410(2) .
C4 H4 0.9500 .
C4 C5 1.383(2) .
C5 H5 0.9500 .
C5 C6 1.408(2) .
C6 C7 1.452(2) .
C7 C8 1.410(2) .
C7 C12 1.430(2) .
C8 H8 0.9500 .
C8 C9 1.384(2) .
C9 H9 0.9500 .
C9 C10 1.408(2) .
C10 H10 0.9500 .
C10 C11 1.388(2) .
C11 H11 0.9500 .
C11 C12 1.412(2) .
C13 K4 3.0575(17) 4_565
C13 C14 1.414(2) .
C13 C18 1.428(2) .
C14 K4 3.0671(19) 4_565
C14 H14 0.9500 .
C14 C15 1.382(2) .
C15 K4 3.1337(18) 4_565
C15 H15 0.9500 .
C15 C16 1.410(2) .
C16 K4 3.1591(18) 4_565
C16 H16 0.9500 .
C16 C17 1.386(2) .
C17 K4 3.1400(17) 4_565
C17 H17 0.9500 .
C17 C18 1.405(2) .
C18 K4 3.0851(16) 4_565
C18 C19 1.454(2) .
C19 C20 1.404(2) .
C19 C24 1.435(2) .
C20 H20 0.9500 .
C20 C21 1.387(2) .
C21 H21 0.9500 .
C21 C22 1.406(2) .
C22 H22 0.9500 .
C22 C23 1.387(2) .
C23 H23 0.9500 .
C23 C24 1.415(2) .
Si2 C25 1.9048(16) .
Si2 C36 1.8927(16) .
Si2 C37 1.9062(16) .
Si2 C48 1.9001(15) .
C25 C26 1.415(2) .
C25 C30 1.438(2) .
C26 H26 0.9500 .
C26 C27 1.388(2) .
C27 H27 0.9500 .
C27 C28 1.412(2) .
C28 H28 0.9500 .
C28 C29 1.385(2) .
C29 H29 0.9500 .
C29 C30 1.405(2) .
C30 C31 1.452(2) .
C31 K1 3.1183(17) 4_566
C31 C32 1.410(2) .
C31 C36 1.432(2) .
C32 K1 3.1077(17) 4_566
C32 H32 0.9500 .
C32 C33 1.388(2) .
C33 K1 3.0806(17) 4_566
C33 H33 0.9500 .
C33 C34 1.410(2) .
C34 K1 3.0720(18) 4_566
C34 H34 0.9500 .
C34 C35 1.384(2) .
C35 K1 3.0451(18) 4_566
C35 H35 0.9500 .
C35 C36 1.412(2) .
C36 K1 3.0794(17) 4_566
C37 C38 1.414(2) .
C37 C42 1.429(2) .
C38 H38 0.9500 .
C38 C39 1.385(2) .
C39 H39 0.9500 .
C39 C40 1.410(2) .
C40 H40 0.9500 .
C40 C41 1.389(2) .
C41 H41 0.9500 .
C41 C42 1.410(2) .
C42 C43 1.456(2) .
C43 C44 1.409(2) .
C43 C48 1.432(2) .
C44 H44 0.9500 .
C44 C45 1.387(2) .
C45 H45 0.9500 .
C45 C46 1.407(2) .
C46 H46 0.9500 .
C46 C47 1.387(2) .
C47 H47 0.9500 .
C47 C48 1.411(2) .
O1 C49 1.443(2) .
O1 C52 1.418(2) .
O1 C52A 1.431(7) .
C49 H49A 0.9900 .
C49 H49B 0.9900 .
C49 C50 1.524(3) .
C50 H50A 0.9900 .
C50 H50B 0.9900 .
C50 H50C 0.9900 .
C50 H50D 0.9900 .
C50 C51 1.540(3) .
C50 C51A 1.510(8) .
C51 H51A 0.9900 .
C51 H51B 0.9900 .
C51 C52 1.523(3) .
C52 H1 0.9900 .
C52 H52 0.9900 .
O2 C53 1.447(3) .
O2 C56 1.439(3) .
C53 H53A 0.9900 .
C53 H53B 0.9900 .
C53 C54 1.503(5) .
C54 H54A 0.9900 .
C54 H54B 0.9900 .
C54 C55 1.520(4) .
C55 H55A 0.9900 .
C55 H55B 0.9900 .
C55 C56 1.535(4) .
C56 H56A 0.9900 .
C56 H56B 0.9900 .
O2A C53A 1.437(7) .
O2A C56A 1.419(6) .
C53A H53C 0.9900 .
C53A H53D 0.9900 .
C53A C54A 1.502(7) .
C54A H54C 0.9900 .
C54A H54D 0.9900 .
C54A C55A 1.511(7) .
C55A H55C 0.9900 .
C55A H55D 0.9900 .
C55A C56A 1.484(7) .
C56A H56C 0.9900 .
C56A H56D 0.9900 .
O3 C57 1.432(2) .
O3 C60 1.436(2) .
C57 H57A 0.9900 .
C57 H57B 0.9900 .
C57 C58 1.504(3) .
C58 H58A 0.9900 .
C58 H58B 0.9900 .
C58 C59 1.525(3) .
C59 H59A 0.9900 .
C59 H59B 0.9900 .
C59 C60 1.517(3) .
C60 H60A 0.9900 .
C60 H60B 0.9900 .
O4 C61 1.428(2) .
O4 C64 1.444(3) .
C61 H61A 0.9900 .
C61 H61B 0.9900 .
C61 C62 1.512(3) .
C62 H62A 0.9900 .
C62 H62B 0.9900 .
C62 C63 1.505(3) .
C63 H63A 0.9900 .
C63 H63B 0.9900 .
C63 C64 1.502(4) .
C64 H64A 0.9900 .
C64 H64B 0.9900 .
C51A H51C 0.9900 .
C51A H51D 0.9900 .
C51A C52A 1.512(8) .
C52A H52A 0.9900 .
C52A H52B 0.9900 .

loop_
_geom_torsion_atom_site_label_1
_geom_torsion_atom_site_label_2
_geom_torsion_atom_site_label_3
_geom_torsion_atom_site_label_4
_geom_torsion
_geom_torsion_site_symmetry_1
_geom_torsion_site_symmetry_4
K1 C1 C2 C3 -69.21(15) . .
K1 C1 C6 C5 68.61(13) . .
K1 C1 C6 C7 -111.17(12) . .
K1 C2 C3 C4 -62.79(15) . .
K1 C3 C4 C5 -62.75(15) . .
K1 C4 C5 C6 -65.22(14) . .
K1 C5 C6 C1 -66.66(13) . .
K1 C5 C6 C7 113.09(15) . .
K1 C6 C7 K2 -161.35(5) . .
K1 C6 C7 C8 103.21(15) . .
K1 C6 C7 C12 -77.41(14) . .
K1 C31 C32 C33 65.23(14) 4_566 .
K1 C31 C36 Si2 109.43(8) 4_566 .
K1 C31 C36 C35 -66.65(12) 4_566 .
K1 C32 C33 C34 66.58(14) 4_566 .
K1 C33 C34 C35 65.05(14) 4_566 .
K1 C34 C35 C36 67.36(14) 4_566 .
K1 C35 C36 Si2 -107.07(12) 4_566 .
K1 C35 C36 C31 68.27(12) 4_566 .
K1 O1 C49 C50 -98.13(15) . .
K1 O1 C52 C51 89.61(18) . .
K1 O1 C52A C51A 99.0(13) . .
K2 C7 C8 C9 66.79(15) . .
K2 C7 C12 Si1 105.41(9) . .
K2 C7 C12 C11 -69.95(13) . .
K2 C8 C9 C10 64.44(16) . .
K2 C9 C10 C11 63.37(15) . .
K2 C10 C11 C12 65.97(15) . .
K2 C11 C12 Si1 -104.97(13) . .
K2 C11 C12 C7 69.50(12) . .
K2 Si2 C36 K1 137.90(5) . 4_566
K2 Si2 C36 C31 51.55(10) . .
K2 Si2 C36 C35 -132.98(14) . .
K2 C25 C26 C27 -69.81(15) . .
K2 C25 C30 C29 71.69(13) . .
K2 C25 C30 C31 -104.68(12) . .
K2 C26 C27 C28 -60.38(15) . .
K2 C27 C28 C29 -61.09(14) . .
K2 C28 C29 C30 -64.41(13) . .
K2 C29 C30 C25 -68.38(13) . .
K2 C29 C30 C31 107.53(15) . .
K2 C30 C31 K1 -158.72(5) . 4_566
K2 C30 C31 C32 106.83(15) . .
K2 C30 C31 C36 -73.17(13) . .
K2 O2 C53 C54 -87.6(2) . .
K2 O2 C56 C55 81.5(3) . .
K2 O2A C53A C54A 133.8(7) . .
K2 O2A C56A C55A -125.4(6) . .
K2 C53A C54A C55A 46.7(12) . .
K3 C19 C20 C21 70.02(15) . .
K3 C19 C24 Si1 101.20(8) . .
K3 C19 C24 C23 -73.77(12) . .
K3 C20 C21 C22 65.87(15) . .
K3 C21 C22 C23 60.18(14) . .
K3 C22 C23 C24 62.61(14) . .
K3 C23 C24 Si1 -104.42(13) . .
K3 C23 C24 C19 69.52(12) . .
K3 C37 C38 C39 -68.56(14) . .
K3 C37 C42 C41 67.36(13) . .
K3 C37 C42 C43 -111.30(11) . .
K3 C38 C39 C40 -66.31(14) . .
K3 C39 C40 C41 -65.26(14) . .
K3 C40 C41 C42 -64.98(13) . .
K3 C41 C42 C37 -65.84(13) . .
K3 C41 C42 C43 112.64(15) . .
K3 C42 C43 K4 -162.33(5) . .
K3 C42 C43 C44 103.14(15) . .
K3 C42 C43 C48 -76.89(13) . .
K3 O3 C57 C58 -121.73(13) . .
K3 O3 C60 C59 135.80(14) . .
K3 C57 C58 C59 -79.49(16) . .
K4 C13 C14 C15 -68.35(15) 4_565 .
K4 C13 C18 C17 67.50(13) 4_565 .
K4 C13 C18 C19 -111.85(12) 4_565 .
K4 C14 C15 C16 -65.87(15) 4_565 .
K4 C15 C16 C17 -65.27(14) 4_565 .
K4 C16 C17 C18 -64.23(13) 4_565 .
K4 C17 C18 C13 -65.60(13) 4_565 .
K4 C17 C18 C19 113.67(15) 4_565 .
K4 C18 C19 K3 -161.24(5) 4_565 .
K4 C18 C19 C20 104.41(15) 4_565 .
K4 C18 C19 C24 -76.77(14) 4_565 .
K4 C43 C44 C45 69.95(14) . .
K4 C43 C48 Si2 103.82(8) . .
K4 C43 C48 C47 -71.28(12) . .
K4 C44 C45 C46 65.19(14) . .
K4 C45 C46 C47 61.15(14) . .
K4 C46 C47 C48 64.28(14) . .
K4 C47 C48 Si2 -105.37(12) . .
K4 C47 C48 C43 68.78(12) . .
K4 O4 C61 C62 146.87(16) . .
K4 O4 C64 C63 -177.11(14) . .
Si1 C1 C2 K1 -105.51(13) . .
Si1 C1 C2 C3 -174.73(13) . .
Si1 C1 C6 K1 104.78(9) . .
Si1 C1 C6 C5 173.39(12) . .
Si1 C1 C6 C7 -6.39(16) . .
Si1 C13 C14 K4 -103.69(12) . 4_565
Si1 C13 C14 C15 -172.05(13) . .
Si1 C13 C18 K4 105.31(8) . 4_565
Si1 C13 C18 C17 172.81(11) . .
Si1 C13 C18 C19 -6.54(16) . .
C1 Si1 C12 K2 85.21(7) . .
C1 Si1 C12 C7 0.91(11) . .
C1 Si1 C12 C11 175.57(15) . .
C1 Si1 C24 K3 -126.06(6) . .
C1 Si1 C24 C19 153.46(11) . .
C1 Si1 C24 C23 -32.43(16) . .
C1 C2 C3 K1 65.04(14) . .
C1 C2 C3 C4 2.2(2) . .
C1 C6 C7 K2 -76.76(13) . .
C1 C6 C7 C8 -172.21(15) . .
C1 C6 C7 C12 7.18(19) . .
C2 C1 C6 K1 -70.63(12) . .
C2 C1 C6 C5 -2.0(2) . .
C2 C1 C6 C7 178.21(13) . .
C2 C3 C4 K1 60.77(15) . .
C2 C3 C4 C5 -2.0(3) . .
C3 C4 C5 K1 64.93(15) . .
C3 C4 C5 C6 -0.3(2) . .
C4 C5 C6 K1 68.97(15) . .
C4 C5 C6 C1 2.3(2) . .
C4 C5 C6 C7 -177.94(15) . .
C5 C6 C7 K2 103.47(15) . .
C5 C6 C7 C8 8.0(3) . .
C5 C6 C7 C12 -172.58(14) . .
C6 C1 C2 K1 68.96(12) . .
C6 C1 C2 C3 -0.3(2) . .
C6 C7 C8 K2 112.63(15) . .
C6 C7 C8 C9 179.43(15) . .
C6 C7 C12 K2 -110.11(12) . .
C6 C7 C12 Si1 -4.70(17) . .
C6 C7 C12 C11 179.94(13) . .
C7 C8 C9 K2 -63.83(14) . .
C7 C8 C9 C10 0.6(3) . .
C8 C7 C12 K2 69.31(14) . .
C8 C7 C12 Si1 174.73(12) . .
C8 C7 C12 C11 -0.6(2) . .
C8 C9 C10 K2 -64.09(16) . .
C8 C9 C10 C11 -0.7(3) . .
C9 C10 C11 K2 -65.84(16) . .
C9 C10 C11 C12 0.1(3) . .
C10 C11 C12 K2 -68.97(15) . .
C10 C11 C12 Si1 -173.95(13) . .
C10 C11 C12 C7 0.5(2) . .
C12 Si1 C1 K1 85.99(7) . .
C12 Si1 C1 C2 177.74(15) . .
C12 Si1 C1 C6 3.08(11) . .
C12 Si1 C24 K3 -23.50(15) . .
C12 Si1 C24 C19 -103.99(15) . .
C12 Si1 C24 C23 70.1(2) . .
C12 C7 C8 K2 -66.71(13) . .
C12 C7 C8 C9 0.1(2) . .
C13 Si1 C1 K1 -20.47(17) . .
C13 Si1 C1 C2 71.3(2) . .
C13 Si1 C1 C6 -103.38(16) . .
C13 Si1 C12 K2 -122.94(7) . .
C13 Si1 C12 C7 152.76(11) . .
C13 Si1 C12 C11 -32.58(16) . .
C13 Si1 C24 K3 81.97(6) . .
C13 Si1 C24 C19 1.48(11) . .
C13 Si1 C24 C23 175.60(15) . .
C13 C14 C15 K4 66.54(14) . 4_565
C13 C14 C15 C16 0.7(2) . .
C13 C18 C19 K3 -76.70(13) . .
C13 C18 C19 C20 -171.05(14) . .
C13 C18 C19 C24 7.77(19) . .
C14 C13 C18 K4 -68.44(12) . 4_565
C14 C13 C18 C17 -0.9(2) . .
C14 C13 C18 C19 179.71(13) . .
C14 C15 C16 K4 63.98(14) . 4_565
C14 C15 C16 C17 -1.3(2) . .
C15 C16 C17 K4 65.03(14) . 4_565
C15 C16 C17 C18 0.8(2) . .
C16 C17 C18 K4 65.94(14) . 4_565
C16 C17 C18 C13 0.3(2) . .
C16 C17 C18 C19 179.61(15) . .
C17 C18 C19 K3 103.99(15) . .
C17 C18 C19 C20 9.6(2) . .
C17 C18 C19 C24 -171.54(14) . .
C18 C13 C14 K4 68.79(12) . 4_565
C18 C13 C14 C15 0.4(2) . .
C18 C19 C20 K3 108.93(15) . .
C18 C19 C20 C21 178.95(15) . .
C18 C19 C24 K3 -106.64(12) . .
C18 C19 C24 Si1 -5.44(16) . .
C18 C19 C24 C23 179.59(13) . .
C19 C20 C21 K3 -64.26(14) . .
C19 C20 C21 C22 1.6(2) . .
C20 C19 C24 K3 72.25(13) . .
C20 C19 C24 Si1 173.44(12) . .
C20 C19 C24 C23 -1.5(2) . .
C20 C21 C22 K3 -62.25(14) . .
C20 C21 C22 C23 -2.1(2) . .
C21 C22 C23 K3 -61.93(15) . .
C21 C22 C23 C24 0.7(2) . .
C22 C23 C24 K3 -68.44(15) . .
C22 C23 C24 Si1 -172.86(12) . .
C22 C23 C24 C19 1.1(2) . .
C24 Si1 C1 K1 -124.34(6) . .
C24 Si1 C1 C2 -32.59(15) . .
C24 Si1 C1 C6 152.75(11) . .
C24 Si1 C12 K2 -21.36(16) . .
C24 Si1 C12 C7 -105.67(15) . .
C24 Si1 C12 C11 69.0(2) . .
C24 C19 C20 K3 -69.82(13) . .
C24 C19 C20 C21 0.2(2) . .
Si2 C25 C26 K2 -99.70(13) . .
Si2 C25 C26 C27 -169.51(13) . .
Si2 C25 C30 K2 97.03(8) . .
Si2 C25 C30 C29 168.72(12) . .
Si2 C25 C30 C31 -7.65(16) . .
Si2 C37 C38 K3 -104.78(12) . .
Si2 C37 C38 C39 -173.34(12) . .
Si2 C37 C42 K3 106.38(9) . .
Si2 C37 C42 C41 173.73(11) . .
Si2 C37 C42 C43 -4.93(16) . .
C25 Si2 C36 K1 88.29(7) . 4_566
C25 Si2 C36 C31 1.94(11) . .
C25 Si2 C36 C35 177.40(15) . .
C25 C26 C27 K2 62.47(14) . .
C25 C26 C27 C28 2.1(2) . .
C25 C30 C31 K1 -76.31(14) . 4_566
C25 C30 C31 C32 -170.76(14) . .
C25 C30 C31 C36 9.25(18) . .
C26 C25 C30 K2 -75.45(12) . .
C26 C25 C30 C29 -3.8(2) . .
C26 C25 C30 C31 179.87(13) . .
C26 C27 C28 K2 57.83(14) . .
C26 C27 C28 C29 -3.3(2) . .
C27 C28 C29 K2 65.30(15) . .
C27 C28 C29 C30 0.9(2) . .
C28 C29 C30 K2 71.07(15) . .
C28 C29 C30 C25 2.7(2) . .
C28 C29 C30 C31 178.61(15) . .
C29 C30 C31 K1 107.51(15) . 4_566
C29 C30 C31 C32 13.1(2) . .
C29 C30 C31 C36 -166.93(14) . .
C30 C25 C26 K2 71.19(12) . .
C30 C25 C26 C27 1.4(2) . .
C30 C31 C32 K1 116.77(15) . 4_566
C30 C31 C32 C33 -177.99(15) . .
C30 C31 C36 K1 -116.08(12) . 4_566
C30 C31 C36 Si2 -6.65(16) . .
C30 C31 C36 C35 177.27(13) . .
C31 C32 C33 K1 -65.95(13) . 4_566
C31 C32 C33 C34 0.6(2) . .
C32 C31 C36 K1 63.92(13) . 4_566
C32 C31 C36 Si2 173.36(11) . .
C32 C31 C36 C35 -2.7(2) . .
C32 C33 C34 K1 -67.50(14) . 4_566
C32 C33 C34 C35 -2.4(2) . .
C33 C34 C35 K1 -65.71(14) . 4_566
C33 C34 C35 C36 1.6(2) . .
C34 C35 C36 K1 -67.35(14) . 4_566
C34 C35 C36 Si2 -174.43(12) . .
C34 C35 C36 C31 0.9(2) . .
C36 C31 C32 K1 -63.23(13) . 4_566
C36 C31 C32 C33 2.0(2) . .
C37 Si2 C36 K1 -119.55(7) . 4_566
C37 Si2 C36 C31 154.10(11) . .
C37 Si2 C36 C35 -30.43(15) . .
C37 C38 C39 K3 67.11(14) . .
C37 C38 C39 C40 0.8(2) . .
C37 C42 C43 K4 -77.80(13) . .
C37 C42 C43 C44 -172.34(14) . .
C37 C42 C43 C48 7.63(18) . .
C38 C37 C42 K3 -67.89(12) . .
C38 C37 C42 C41 -0.5(2) . .
C38 C37 C42 C43 -179.19(13) . .
C38 C39 C40 K3 64.51(14) . .
C38 C39 C40 C41 -0.8(2) . .
C39 C40 C41 K3 65.05(14) . .
C39 C40 C41 C42 0.1(2) . .
C40 C41 C42 K3 66.41(14) . .
C40 C41 C42 C37 0.6(2) . .
C40 C41 C42 C43 179.05(14) . .
C41 C42 C43 K4 103.63(15) . .
C41 C42 C43 C44 9.1(2) . .
C41 C42 C43 C48 -170.94(14) . .
C42 C37 C38 K3 68.40(12) . .
C42 C37 C38 C39 -0.2(2) . .
C42 C43 C44 K4 112.24(14) . .
C42 C43 C44 C45 -177.81(14) . .
C42 C43 C48 K4 -110.69(12) . .
C42 C43 C48 Si2 -6.87(16) . .
C42 C43 C48 C47 178.03(13) . .
C43 C44 C45 K4 -65.76(13) . .
C43 C44 C45 C46 -0.6(2) . .
C44 C43 C48 K4 69.28(13) . .
C44 C43 C48 Si2 173.11(11) . .
C44 C43 C48 C47 -2.0(2) . .
C44 C45 C46 K4 -62.40(14) . .
C44 C45 C46 C47 -1.2(2) . .
C45 C46 C47 K4 -62.83(14) . .
C45 C46 C47 C48 1.4(2) . .
C46 C47 C48 K4 -68.61(15) . .
C46 C47 C48 Si2 -173.98(12) . .
C46 C47 C48 C43 0.2(2) . .
C48 Si2 C36 K1 -19.41(16) . 4_566
C48 Si2 C36 C31 -105.76(15) . .
C48 Si2 C36 C35 69.7(2) . .
C48 C43 C44 K4 -67.72(13) . .
C48 C43 C44 C45 2.2(2) . .
O1 C49 C50 C51 11.9(2) . .
O1 C49 C50 C51A -28.3(8) . .
C49 O1 C52 K1 -127.01(14) . .
C49 O1 C52 C51 -37.4(2) . .
C49 O1 C52A C51A -38.5(15) . .
C49 C50 C51 C52 -32.8(2) . .
C49 C50 C51A C52A 4.4(14) . .
C50 C51 C52 K1 98.25(15) . .
C50 C51 C52 O1 43.2(2) . .
C50 C51A C52A O1 21.2(18) . .
C51 C50 C51A C52A -89.0(14) . .
C52 O1 C49 C50 15.8(2) . .
C52 O1 C52A C51A 72.2(16) . .
O2 C53 C54 C55 -31.5(3) . .
C53 O2 C56 C55 -40.8(3) . .
C53 C54 C55 C56 6.7(3) . .
C54 C55 C56 O2 20.5(3) . .
C56 O2 C53 C54 45.1(3) . .
O2A C53A C54A C55A 10.2(12) . .
C53A O2A C56A K2 158.6(9) . .
C53A O2A C56A C55A 33.2(10) . .
C53A C54A C55A C56A 9.3(11) . .
C54A C55A C56A K2 -55.0(9) . .
C54A C55A C56A O2A -25.3(10) . .
C56A O2A C53A K2 -161.5(8) . .
C56A O2A C53A C54A -27.7(11) . .
O3 C57 C58 C59 -38.06(19) . .
C57 O3 C60 C59 -16.8(2) . .
C57 C58 C59 C60 27.0(2) . .
C58 C59 C60 O3 -7.3(2) . .
C60 O3 C57 K3 156.44(18) . .
C60 O3 C57 C58 34.70(19) . .
O4 C61 C62 C63 33.6(2) . .
C61 O4 C64 K4 166.47(19) . .
C61 O4 C64 C63 -10.6(3) . .
C61 C62 C63 C64 -38.8(2) . .
C62 C63 C64 K4 27.0(4) . .
C62 C63 C64 O4 31.2(2) . .
C64 O4 C61 C62 -14.5(2) . .
C51A C50 C51 C52 63.4(8) . .
C52A O1 C49 C50 40.6(8) . .
C52A O1 C52 K1 157.4(14) . .
C52A O1 C52 C51 -113.0(14) . .
